data_1506638
loop_
_publ_author_name
'Katz, Jeffrey L.'
'Selby, Kevin J.'
'Conry, Rebecca R.'

_publ_section_title
;
 Single-step synthesis of D3h-symmetric bicyclooxacalixarenes.
;
_journal_issue 16
_journal_name_full 'Organic letters'
_journal_page_first 3505
_journal_page_last 3507
_journal_paper_doi 10.1021/ol051180q
_journal_volume 7
_journal_year 2005
_chemical_formula_sum 'C41 H25 N9 O10'
_chemical_formula_weight 803.70
_chemical_melting_point_gt 533
_chemical_name_common 'compound 10 ethyl acetate solvate'
_chemical_name_systematic
;
     4,6,16,18,31,33-hexacyano-25,27,36-triaza-
2,8,14,20,29,35-hexaoxabicyclocalix[4]arene
;
_space_group_IT_number 14
_symmetry_cell_setting monoclinic
_symmetry_space_group_name_Hall '-P 2ybc'
_symmetry_space_group_name_H-M 'P 1 21/c 1'
_atom_sites_solution_hydrogens geom
_atom_sites_solution_primary direct
_atom_sites_solution_secondary difmap
_audit_creation_method SHELXTL
_cell_angle_alpha 90.00
_cell_angle_beta 105.6600(10)
_cell_angle_gamma 90.00
_cell_formula_units_Z 4
_cell_length_a 15.8519(11)
_cell_length_b 11.8209(8)
_cell_length_c 21.1429(15)
_cell_measurement_reflns_used 8662
_cell_measurement_temperature 167(2)
_cell_measurement_theta_max 28.27
_cell_measurement_theta_min 2.54
_cell_volume 3814.8(5)
_computing_cell_refinement 'Bruker SMART'
_computing_data_collection 'Bruker SMART'
_computing_data_reduction 'Bruker SAINT'
_computing_molecular_graphics 'Bruker SHELXTL'
_computing_publication_material 'Bruker SHELXTL'
_computing_structure_refinement 'SHELXL-97 (Sheldrick, 1997)'
_computing_structure_solution 'SHELXS-97 (Sheldrick, 1990)'
_diffrn_ambient_temperature 167(2)
_diffrn_measured_fraction_theta_full 0.960
_diffrn_measured_fraction_theta_max 0.960
_diffrn_measurement_device_type 'CCD area detector'
_diffrn_measurement_method 'phi and omega scans'
_diffrn_radiation_monochromator graphite
_diffrn_radiation_source 'fine-focus sealed tube'
_diffrn_radiation_type MoK\a
_diffrn_radiation_wavelength 0.71073
_diffrn_reflns_av_R_equivalents 0.0652
_diffrn_reflns_av_sigmaI/netI 0.0388
_diffrn_reflns_limit_h_max 20
_diffrn_reflns_limit_h_min -20
_diffrn_reflns_limit_k_max 15
_diffrn_reflns_limit_k_min -15
_diffrn_reflns_limit_l_max 27
_diffrn_reflns_limit_l_min -27
_diffrn_reflns_number 33503
_diffrn_reflns_theta_full 28.31
_diffrn_reflns_theta_max 28.31
_diffrn_reflns_theta_min 1.99
_exptl_absorpt_coefficient_mu 0.104
_exptl_absorpt_correction_type none
_exptl_crystal_colour colorless
_exptl_crystal_density_diffrn 1.399
_exptl_crystal_density_meas ?
_exptl_crystal_density_method 'not measured'
_exptl_crystal_description rhomboid
_exptl_crystal_F_000 1656
_exptl_crystal_size_max 0.52
_exptl_crystal_size_mid 0.39
_exptl_crystal_size_min 0.34
_refine_diff_density_max 1.013
_refine_diff_density_min -0.435
_refine_diff_density_rms 0.065
_refine_ls_extinction_method none
_refine_ls_goodness_of_fit_ref 1.074
_refine_ls_hydrogen_treatment mixed
_refine_ls_matrix_type full
_refine_ls_number_parameters 545
_refine_ls_number_reflns 9113
_refine_ls_number_restraints 0
_refine_ls_restrained_S_all 1.074
_refine_ls_R_factor_all 0.0594
_refine_ls_R_factor_gt 0.0519
_refine_ls_shift/su_max 0.000
_refine_ls_shift/su_mean 0.000
_refine_ls_structure_factor_coef Fsqd
_refine_ls_weighting_details 'calc w=1/[\s^2^(Fo^2^)+(0.0859P)^2^+1.1315P] where P=(Fo^2^+2Fc^2^)/3'
_refine_ls_weighting_scheme calc
_refine_ls_wR_factor_gt 0.1476
_refine_ls_wR_factor_ref 0.1536
_reflns_number_gt 7599
_reflns_number_total 9113
_reflns_threshold_expression >2sigma(I)
_cod_data_source_file ol051180qsi20050519_042848.cif
_cod_data_source_block cif_2
_cod_depositor_comments
;
The following automatic conversions were performed:

'_chemical_melting_point' tag was changed to
'_chemical_melting_point_gt' since the value was specified 'more
than' ('>') a certain temperature. The value '>533K' was changed to
'533' - it should be numeric and without a unit
designator.

'_symmetry_cell_setting' value 'Monoclinic' changed to
'monoclinic' according to
/home/saulius/struct/CIF-dictionaries/cif_core.dic dictionary named
'cif_core.dic' version 2.4.1 from 2010-06-29.

Automatic conversion script
Id: cif_fix_values 1715 2011-07-08 13:25:40Z adriana 

The following automatic conversions were performed:

'_exptl_crystal_density_meas' value 'not_measured' was changed to '?'
- the value is perceived as not measured.

Automatic conversion script
Id: cif_fix_values 3008 2015-01-20 13:52:24Z robertas 
;
_cod_original_sg_symbol_H-M P2(1)/c
_cod_database_code 1506638

loop_
_symmetry_equiv_pos_as_xyz
'x, y, z'
'-x, y+1/2, -z+1/2'
'-x, -y, -z'
'x, -y-1/2, z-1/2'

loop_
_atom_site_label
_atom_site_type_symbol
_atom_site_fract_x
_atom_site_fract_y
_atom_site_fract_z
_atom_site_U_iso_or_equiv
_atom_site_adp_type
_atom_site_occupancy
_atom_site_symmetry_multiplicity
_atom_site_calc_flag
_atom_site_refinement_flags
C1 C 0.30061(9) -0.09333(12) 0.37974(7) 0.0243(3) Uani 1 1 d .
C2 C 0.31673(9) -0.09815(13) 0.44809(7) 0.0261(3) Uani 1 1 d .
C3 C 0.30979(9) 0.00181(13) 0.48067(7) 0.0267(3) Uani 1 1 d .
H3 H 0.3217 0.0030 0.5272 0.032 Uiso 1 1 calc R
C4 C 0.28526(9) 0.10016(13) 0.44444(7) 0.0249(3) Uani 1 1 d .
C5 C 0.26801(9) 0.09318(12) 0.37586(6) 0.0239(3) Uani 1 1 d .
C6 C 0.23306(9) 0.18667(11) 0.27365(7) 0.0236(3) Uani 1 1 d .
C7 C 0.30715(9) 0.20816(11) 0.25295(7) 0.0243(3) Uani 1 1 d .
H7 H 0.3624 0.2213 0.2835 0.029 Uiso 1 1 calc R
C8 C 0.29733(9) 0.20962(11) 0.18612(7) 0.0230(3) Uani 1 1 d .
C9 C 0.21766(9) 0.19198(11) 0.14058(7) 0.0245(3) Uani 1 1 d .
H9 H 0.2124 0.1934 0.0948 0.029 Uiso 1 1 calc R
C10 C 0.14638(9) 0.17224(11) 0.16424(7) 0.0241(3) Uani 1 1 d .
C11 C 0.15131(9) 0.17007(12) 0.23052(7) 0.0248(3) Uani 1 1 d .
H11 H 0.1009 0.1577 0.2457 0.030 Uiso 1 1 calc R
C12 C 0.40947(9) 0.14551(12) 0.14204(7) 0.0238(3) Uani 1 1 d .
C13 C 0.46884(9) 0.16852(12) 0.10532(7) 0.0251(3) Uani 1 1 d .
C14 C 0.51421(9) 0.07794(13) 0.08840(7) 0.0267(3) Uani 1 1 d .
H14 H 0.5558 0.0900 0.0641 0.032 Uiso 1 1 calc R
C15 C 0.49797(9) -0.03034(12) 0.10741(7) 0.0255(3) Uani 1 1 d .
C16 C 0.43436(9) -0.04242(12) 0.14191(7) 0.0239(3) Uani 1 1 d .
C17 C 0.34769(9) -0.16287(11) 0.18695(7) 0.0237(3) Uani 1 1 d .
C18 C 0.26523(10) -0.18058(12) 0.14530(7) 0.0259(3) Uani 1 1 d .
H18 H 0.2550 -0.1794 0.0989 0.031 Uiso 1 1 calc R
C19 C 0.19850(9) -0.20010(12) 0.17446(7) 0.0263(3) Uani 1 1 d .
C20 C 0.21117(10) -0.20396(12) 0.24157(7) 0.0265(3) Uani 1 1 d .
H20 H 0.1641 -0.2189 0.2602 0.032 Uiso 1 1 calc R
C21 C 0.29524(10) -0.18515(11) 0.28055(7) 0.0247(3) Uani 1 1 d .
C22 C 0.36490(9) -0.16505(11) 0.25456(7) 0.0246(3) Uani 1 1 d .
H22 H 0.4224 -0.1532 0.2821 0.030 Uiso 1 1 calc R
C23 C 0.06030(9) -0.13644(13) 0.11239(7) 0.0279(3) Uani 1 1 d .
C24 C -0.02505(10) -0.16173(14) 0.07503(8) 0.0328(3) Uani 1 1 d .
C25 C -0.08007(10) -0.07127(15) 0.05015(8) 0.0332(3) Uani 1 1 d .
H25 H -0.1380 -0.0846 0.0238 0.040 Uiso 1 1 calc R
C26 C -0.04985(9) 0.03838(14) 0.06398(7) 0.0293(3) Uani 1 1 d .
C27 C 0.03612(9) 0.05208(13) 0.10395(7) 0.0264(3) Uani 1 1 d .
C28 C 0.34085(10) -0.20420(14) 0.48145(7) 0.0301(3) Uani 1 1 d .
C29 C 0.27685(9) 0.20598(13) 0.47494(7) 0.0274(3) Uani 1 1 d .
C30 C 0.47953(9) 0.28214(13) 0.08505(7) 0.0276(3) Uani 1 1 d .
C31 C 0.54377(10) -0.12819(13) 0.09394(7) 0.0298(3) Uani 1 1 d .
C32 C -0.05241(11) -0.27749(16) 0.06523(10) 0.0436(4) Uani 1 1 d .
C33 C -0.10256(10) 0.13547(15) 0.03913(8) 0.0343(3) Uani 1 1 d .
O1 O 0.31051(7) -0.19063(9) 0.34885(5) 0.0287(2) Uani 1 1 d .
O2 O 0.23953(7) 0.18801(9) 0.34121(5) 0.0274(2) Uani 1 1 d .
O3 O 0.37007(7) 0.23449(8) 0.16240(5) 0.0272(2) Uani 1 1 d .
O4 O 0.41854(7) -0.14808(8) 0.15967(5) 0.0275(2) Uani 1 1 d .
O5 O 0.11370(7) -0.22436(9) 0.13459(5) 0.0325(2) Uani 1 1 d .
O6 O 0.06401(7) 0.15871(9) 0.11829(5) 0.0290(2) Uani 1 1 d .
N1 N 0.27660(8) -0.00091(10) 0.34423(6) 0.0251(2) Uani 1 1 d .
N2 N 0.39138(8) 0.04254(10) 0.15886(6) 0.0247(2) Uani 1 1 d .
N3 N 0.08978(8) -0.03253(11) 0.12686(6) 0.0274(3) Uani 1 1 d .
N4 N 0.35923(10) -0.29001(13) 0.50595(7) 0.0409(3) Uani 1 1 d .
N5 N 0.26906(9) 0.29049(12) 0.49928(6) 0.0341(3) Uani 1 1 d .
N6 N 0.48712(9) 0.37314(12) 0.06951(8) 0.0381(3) Uani 1 1 d .
N7 N 0.57974(10) -0.20757(13) 0.08500(8) 0.0430(4) Uani 1 1 d .
N8 N -0.07326(12) -0.36995(16) 0.05940(11) 0.0655(6) Uani 1 1 d .
N9 N -0.14359(10) 0.21304(15) 0.01864(8) 0.0489(4) Uani 1 1 d .
C34 C 0.2064(2) 0.4943(2) 0.33002(14) 0.0751(7) Uani 1 1 d .
H34A H 0.2266 0.5541 0.3627 0.113 Uiso 1 1 calc R
H34B H 0.2452 0.4907 0.3010 0.113 Uiso 1 1 calc R
H34C H 0.2074 0.4215 0.3524 0.113 Uiso 1 1 calc R
C35 C 0.11588(17) 0.51942(19) 0.29073(12) 0.0573(6) Uani 1 1 d .
C36 C -0.0126(2) 0.4655(3) 0.20486(17) 0.0823(8) Uani 1 1 d .
H36A H -0.0542 0.4687 0.2323 0.099 Uiso 1 1 calc R
H36B H -0.0133 0.5397 0.1830 0.099 Uiso 1 1 calc R
C37 C -0.0380(2) 0.3795(3) 0.15710(18) 0.0893(9) Uani 1 1 d .
H37A H 0.0051 0.3741 0.1316 0.134 Uiso 1 1 calc R
H37B H -0.0956 0.3977 0.1277 0.134 Uiso 1 1 calc R
H37C H -0.0412 0.3071 0.1789 0.134 Uiso 1 1 calc R
C38 C 0.46511(15) 0.57643(18) 0.17408(11) 0.0559(5) Uani 1 1 d .
H38A H 0.4616 0.6578 0.1649 0.084 Uiso 1 1 calc R
H38B H 0.4695 0.5352 0.1349 0.084 Uiso 1 1 calc R
H38C H 0.5169 0.5606 0.2105 0.084 Uiso 1 1 calc R
C39 C 0.38547(16) 0.53959(16) 0.19221(9) 0.0532(5) Uani 1 1 d .
C40 C 0.23205(15) 0.50851(15) 0.15270(10) 0.0481(5) Uani 1 1 d .
H40A H 0.2171 0.5667 0.1816 0.058 Uiso 1 1 calc R
H40B H 0.2349 0.4341 0.1746 0.058 Uiso 1 1 calc R
C41 C 0.16481(16) 0.5065(2) 0.08817(12) 0.0627(6) Uani 1 1 d .
H41A H 0.1656 0.5787 0.0656 0.094 Uiso 1 1 calc R
H41B H 0.1068 0.4946 0.0952 0.094 Uiso 1 1 calc R
H41C H 0.1778 0.4448 0.0613 0.094 Uiso 1 1 calc R
O7 O 0.07724(12) 0.60533(14) 0.29461(9) 0.0677(4) Uani 1 1 d .
O8 O 0.07941(16) 0.44065(17) 0.24796(12) 0.0922(7) Uani 1 1 d .
O9 O 0.38099(16) 0.5190(2) 0.24699(8) 0.0923(7) Uani 1 1 d .
O10 O 0.31558(9) 0.53463(11) 0.14021(6) 0.0450(3) Uani 1 1 d .

loop_
_atom_site_aniso_label
_atom_site_aniso_U_11
_atom_site_aniso_U_22
_atom_site_aniso_U_33
_atom_site_aniso_U_23
_atom_site_aniso_U_13
_atom_site_aniso_U_12
C1 0.0220(6) 0.0277(7) 0.0239(6) 0.0003(5) 0.0074(5) 0.0002(5)
C2 0.0226(6) 0.0339(7) 0.0220(6) 0.0046(5) 0.0066(5) 0.0022(5)
C3 0.0219(6) 0.0390(8) 0.0198(6) 0.0011(5) 0.0064(5) 0.0019(6)
C4 0.0215(6) 0.0330(7) 0.0213(6) -0.0021(5) 0.0075(5) -0.0004(5)
C5 0.0220(6) 0.0284(7) 0.0218(6) 0.0013(5) 0.0070(5) 0.0003(5)
C6 0.0293(7) 0.0213(6) 0.0207(6) -0.0001(5) 0.0075(5) 0.0035(5)
C7 0.0237(6) 0.0219(6) 0.0257(6) -0.0015(5) 0.0041(5) 0.0020(5)
C8 0.0245(6) 0.0181(6) 0.0284(7) -0.0003(5) 0.0106(5) 0.0011(5)
C9 0.0298(7) 0.0222(6) 0.0217(6) 0.0007(5) 0.0074(5) 0.0016(5)
C10 0.0230(6) 0.0222(6) 0.0244(6) -0.0001(5) 0.0018(5) 0.0025(5)
C11 0.0248(6) 0.0244(6) 0.0265(7) 0.0007(5) 0.0094(5) 0.0018(5)
C12 0.0210(6) 0.0259(7) 0.0234(6) -0.0013(5) 0.0044(5) 0.0003(5)
C13 0.0222(6) 0.0280(7) 0.0245(6) 0.0016(5) 0.0052(5) -0.0011(5)
C14 0.0216(6) 0.0341(7) 0.0246(6) 0.0009(5) 0.0065(5) 0.0005(6)
C15 0.0227(6) 0.0299(7) 0.0238(6) -0.0004(5) 0.0060(5) 0.0032(5)
C16 0.0231(6) 0.0258(7) 0.0219(6) 0.0001(5) 0.0043(5) 0.0008(5)
C17 0.0276(7) 0.0182(6) 0.0268(7) 0.0004(5) 0.0101(5) 0.0024(5)
C18 0.0327(7) 0.0217(6) 0.0223(6) -0.0009(5) 0.0058(5) 0.0017(5)
C19 0.0258(7) 0.0207(6) 0.0290(7) -0.0021(5) 0.0019(5) -0.0009(5)
C20 0.0281(7) 0.0224(6) 0.0306(7) 0.0006(5) 0.0104(6) -0.0008(5)
C21 0.0316(7) 0.0204(6) 0.0217(6) 0.0009(5) 0.0065(5) 0.0019(5)
C22 0.0252(6) 0.0221(6) 0.0250(6) 0.0002(5) 0.0040(5) 0.0015(5)
C23 0.0248(7) 0.0318(7) 0.0259(7) -0.0021(6) 0.0044(5) -0.0019(6)
C24 0.0262(7) 0.0367(8) 0.0337(8) -0.0066(6) 0.0047(6) -0.0062(6)
C25 0.0228(7) 0.0436(9) 0.0309(7) -0.0051(6) 0.0033(6) -0.0030(6)
C26 0.0225(6) 0.0393(8) 0.0249(7) -0.0008(6) 0.0045(5) 0.0013(6)
C27 0.0243(6) 0.0325(7) 0.0225(6) -0.0021(5) 0.0064(5) -0.0011(6)
C28 0.0282(7) 0.0396(8) 0.0240(7) 0.0047(6) 0.0097(6) 0.0042(6)
C29 0.0226(6) 0.0393(8) 0.0205(6) -0.0001(6) 0.0059(5) 0.0021(6)
C30 0.0220(6) 0.0321(8) 0.0299(7) -0.0002(6) 0.0089(5) -0.0011(5)
C31 0.0258(7) 0.0362(8) 0.0296(7) 0.0022(6) 0.0110(6) 0.0035(6)
C32 0.0277(8) 0.0418(10) 0.0531(10) -0.0069(8) -0.0032(7) -0.0049(7)
C33 0.0239(7) 0.0467(9) 0.0294(7) -0.0007(7) 0.0019(6) 0.0000(7)
O1 0.0385(6) 0.0261(5) 0.0217(5) 0.0023(4) 0.0084(4) 0.0028(4)
O2 0.0356(5) 0.0268(5) 0.0199(5) -0.0003(4) 0.0078(4) 0.0044(4)
O3 0.0284(5) 0.0231(5) 0.0343(5) -0.0017(4) 0.0154(4) -0.0014(4)
O4 0.0298(5) 0.0242(5) 0.0320(5) 0.0024(4) 0.0145(4) 0.0039(4)
O5 0.0270(5) 0.0274(5) 0.0380(6) -0.0035(4) -0.0001(4) -0.0030(4)
O6 0.0245(5) 0.0294(5) 0.0290(5) 0.0009(4) 0.0002(4) 0.0014(4)
N1 0.0272(6) 0.0277(6) 0.0204(5) 0.0002(4) 0.0065(4) 0.0013(5)
N2 0.0245(6) 0.0259(6) 0.0253(6) 0.0001(5) 0.0094(5) 0.0005(5)
N3 0.0236(6) 0.0297(6) 0.0268(6) -0.0012(5) 0.0031(5) -0.0019(5)
N4 0.0418(8) 0.0452(8) 0.0370(7) 0.0137(6) 0.0127(6) 0.0106(6)
N5 0.0338(7) 0.0418(8) 0.0270(6) -0.0061(6) 0.0086(5) 0.0048(6)
N6 0.0349(7) 0.0334(7) 0.0489(8) 0.0059(6) 0.0164(6) -0.0008(6)
N7 0.0401(8) 0.0429(8) 0.0503(9) 0.0004(7) 0.0196(7) 0.0127(7)
N8 0.0415(9) 0.0426(9) 0.0971(15) -0.0094(9) -0.0074(9) -0.0076(7)
N9 0.0357(8) 0.0544(10) 0.0488(9) 0.0060(7) -0.0021(7) 0.0083(7)
C34 0.089(2) 0.0760(17) 0.0716(17) 0.0059(13) 0.0414(15) 0.0099(15)
C35 0.0779(15) 0.0466(11) 0.0611(13) 0.0028(10) 0.0422(12) 0.0024(11)
C36 0.0799(19) 0.0723(17) 0.099(2) -0.0004(16) 0.0318(17) 0.0204(15)
C37 0.089(2) 0.0734(18) 0.118(3) -0.0003(17) 0.050(2) 0.0144(16)
C38 0.0612(13) 0.0413(10) 0.0544(12) -0.0065(9) -0.0029(10) 0.0080(9)
C39 0.0810(15) 0.0338(9) 0.0344(9) -0.0030(7) -0.0021(9) 0.0042(9)
C40 0.0729(14) 0.0308(8) 0.0465(10) -0.0009(7) 0.0261(10) 0.0058(9)
C41 0.0565(13) 0.0752(16) 0.0597(13) -0.0031(11) 0.0210(11) 0.0017(11)
O7 0.0812(12) 0.0537(9) 0.0772(11) -0.0034(8) 0.0371(9) 0.0072(8)
O8 0.1046(16) 0.0576(11) 0.1234(18) -0.0249(11) 0.0462(14) 0.0074(11)
O9 0.1126(17) 0.1166(17) 0.0350(8) 0.0118(9) -0.0018(9) -0.0189(13)
O10 0.0589(8) 0.0424(7) 0.0314(6) -0.0019(5) 0.0084(6) 0.0071(6)

loop_
_atom_type_symbol
_atom_type_description
_atom_type_scat_dispersion_real
_atom_type_scat_dispersion_imag
_atom_type_scat_source
C C 0.0033 0.0016 'International Tables Vol C Tables 4.2.6.8 and 6.1.1.4'
H H 0.0000 0.0000 'International Tables Vol C Tables 4.2.6.8 and 6.1.1.4'
N N 0.0061 0.0033 'International Tables Vol C Tables 4.2.6.8 and 6.1.1.4'
O O 0.0106 0.0060 'International Tables Vol C Tables 4.2.6.8 and 6.1.1.4'

loop_
_geom_angle_atom_site_label_1
_geom_angle_atom_site_label_2
_geom_angle_atom_site_label_3
_geom_angle
N1 C1 O1 118.79(12)
N1 C1 C2 124.37(13)
O1 C1 C2 116.84(12)
C3 C2 C1 117.47(13)
C3 C2 C28 123.03(13)
C1 C2 C28 119.49(13)
C2 C3 C4 119.16(13)
C3 C4 C5 117.91(13)
C3 C4 C29 121.99(13)
C5 C4 C29 120.10(13)
N1 C5 O2 119.28(12)
N1 C5 C4 123.60(13)
O2 C5 C4 117.11(12)
C11 C6 C7 122.84(13)
C11 C6 O2 118.07(12)
C7 C6 O2 118.98(12)
C8 C7 C6 117.11(13)
C7 C8 C9 122.77(13)
C7 C8 O3 119.41(12)
C9 C8 O3 117.77(12)
C10 C9 C8 117.32(12)
C9 C10 C11 123.04(13)
C9 C10 O6 117.91(12)
C11 C10 O6 118.99(12)
C6 C11 C10 116.89(13)
N2 C12 O3 118.61(12)
N2 C12 C13 123.78(13)
O3 C12 C13 117.60(12)
C14 C13 C12 117.74(13)
C14 C13 C30 122.28(13)
C12 C13 C30 119.97(13)
C15 C14 C13 119.17(13)
C14 C15 C16 117.43(13)
C14 C15 C31 122.91(13)
C16 C15 C31 119.65(13)
N2 C16 O4 118.85(12)
N2 C16 C15 124.16(13)
O4 C16 C15 116.97(12)
C18 C17 C22 123.08(13)
C18 C17 O4 118.75(12)
C22 C17 O4 118.07(12)
C19 C18 C17 116.63(13)
C20 C19 C18 123.29(13)
C20 C19 O5 117.32(13)
C18 C19 O5 119.27(13)
C19 C20 C21 117.20(13)
C22 C21 C20 122.44(13)
C22 C21 O1 118.98(12)
C20 C21 O1 118.54(13)
C21 C22 C17 117.35(13)
N3 C23 O5 119.26(13)
N3 C23 C24 123.79(14)
O5 C23 C24 116.95(14)
C25 C24 C23 117.41(14)
C25 C24 C32 123.02(14)
C23 C24 C32 119.55(15)
C26 C25 C24 119.59(14)
C25 C26 C27 117.30(14)
C25 C26 C33 122.52(14)
C27 C26 C33 120.18(14)
N3 C27 O6 119.26(12)
N3 C27 C26 123.95(14)
O6 C27 C26 116.78(13)
N4 C28 C2 177.76(17)
N5 C29 C4 179.17(16)
N6 C30 C13 178.88(17)
N7 C31 C15 177.78(17)
N8 C32 C24 178.0(2)
N9 C33 C26 178.80(19)
C1 O1 C21 116.65(11)
C5 O2 C6 117.71(10)
C12 O3 C8 116.39(11)
C16 O4 C17 117.34(10)
C23 O5 C19 117.45(11)
C27 O6 C10 116.69(11)
C1 N1 C5 117.43(12)
C16 N2 C12 117.63(12)
C27 N3 C23 117.90(12)
O7 C35 O8 120.5(3)
O7 C35 C34 124.5(2)
O8 C35 C34 115.0(2)
C37 C36 O8 109.3(2)
O9 C39 O10 122.1(2)
O9 C39 C38 125.7(2)
O10 C39 C38 112.08(17)
O10 C40 C41 107.43(16)
C35 O8 C36 116.5(2)
C39 O10 C40 117.04(16)

loop_
_geom_bond_atom_site_label_1
_geom_bond_atom_site_label_2
_geom_bond_distance
C1 N1 1.3221(18)
C1 O1 1.3526(17)
C1 C2 1.3991(19)
C2 C3 1.387(2)
C2 C28 1.439(2)
C3 C4 1.389(2)
C4 C5 1.4035(18)
C4 C29 1.430(2)
C5 N1 1.3236(18)
C5 O2 1.3484(17)
C6 C11 1.382(2)
C6 C7 1.3831(19)
C6 O2 1.4044(16)
C7 C8 1.3793(19)
C8 C9 1.3817(19)
C8 O3 1.4072(16)
C9 C10 1.373(2)
C10 C11 1.3827(19)
C10 O6 1.4104(16)
C12 N2 1.3210(18)
C12 O3 1.3517(17)
C12 C13 1.3990(19)
C13 C14 1.389(2)
C13 C30 1.434(2)
C14 C15 1.386(2)
C15 C16 1.4023(19)
C15 C31 1.434(2)
C16 N2 1.3164(18)
C16 O4 1.3471(17)
C17 C18 1.381(2)
C17 C22 1.3812(19)
C17 O4 1.4052(16)
C18 C19 1.380(2)
C19 C20 1.379(2)
C19 O5 1.4100(17)
C20 C21 1.383(2)
C21 C22 1.380(2)
C21 O1 1.3997(16)
C23 N3 1.3204(19)
C23 O5 1.3426(19)
C23 C24 1.402(2)
C24 C25 1.390(2)
C24 C32 1.433(2)
C25 C26 1.385(2)
C26 C27 1.406(2)
C26 C33 1.433(2)
C27 N3 1.3176(19)
C27 O6 1.3430(18)
C28 N4 1.140(2)
C29 N5 1.146(2)
C30 N6 1.141(2)
C31 N7 1.140(2)
C32 N8 1.139(3)
C33 N9 1.140(2)
C34 C35 1.481(4)
C35 O7 1.200(3)
C35 O8 1.318(3)
C36 C37 1.412(4)
C36 O8 1.525(4)
C38 C39 1.480(4)
C39 O9 1.204(3)
C39 O10 1.335(2)
C40 O10 1.452(3)
C40 C41 1.488(3)

loop_
_cod_related_entry_id
_cod_related_entry_code
_cod_related_entry_database
1 21157046 ChemSpider
